data_2218591
loop_
_publ_author_name
'Choi, Hong Dae'
'Seo, Pil Ja'
'Kim, Byung Ki'
'Son, Byeng Wha'
'Lee, Uk'

_publ_section_title
;
 5-Iodo-7-methyl-3-methylsulfinyl-2-phenyl-1-benzofuran
;
_journal_coeditor_code ZL2118
_journal_issue 6
_journal_name_full 'Acta Crystallographica Section E'
_journal_page_first o1116
_journal_paper_doi 10.1107/S1600536808014694
_journal_volume 64
_journal_year 2008
_chemical_formula_iupac 'C16 H13 I O2 S'
_chemical_formula_moiety 'C16 H13 I O2 S'
_chemical_formula_sum 'C16 H13 I O2 S'
_chemical_formula_weight 396.22
_chemical_name_systematic
;
5-Iodo-7-methyl-3-methylsulfinyl-2-phenyl-1-benzofuran
;
_space_group_IT_number 14
_symmetry_cell_setting monoclinic
_symmetry_space_group_name_Hall '-P 2ybc'
_symmetry_space_group_name_H-M 'P 1 21/c 1'
_atom_sites_solution_hydrogens geom
_atom_sites_solution_primary direct
_atom_sites_solution_secondary difmap
_cell_angle_alpha 90.00
_cell_angle_beta 112.847(7)
_cell_angle_gamma 90.00
_cell_formula_units_Z 4
_cell_length_a 10.385(5)
_cell_length_b 17.174(8)
_cell_length_c 8.943(4)
_cell_measurement_reflns_used 9956
_cell_measurement_temperature 173(2)
_cell_measurement_theta_max 28.36
_cell_measurement_theta_min 2.13
_cell_volume 1469.9(12)
_computing_cell_refinement 'SAINT (Bruker, 2001)'
_computing_data_collection 'SMART (Bruker, 2001)'
_computing_data_reduction 'SAINT (Bruker, 2001)'
_computing_molecular_graphics 'ORTEP-3 (Farrugia, 1997) and DIAMOND (Brandenburg, 1998)'
_computing_publication_material 'SHELXL97 (Sheldrick, 2008)'
_computing_structure_refinement 'SHELXL97 (Sheldrick, 2008)'
_computing_structure_solution 'SHELXS97 (Sheldrick, 2008)'
_diffrn_ambient_temperature 173(2)
_diffrn_detector_area_resol_mean 10.0
_diffrn_measured_fraction_theta_full 0.999
_diffrn_measured_fraction_theta_max 0.999
_diffrn_measurement_device_type 'Bruker SMART CCD'
_diffrn_measurement_method '\f and \w'
_diffrn_radiation_monochromator graphite
_diffrn_radiation_source 'fine-focus sealed tube'
_diffrn_radiation_type MoK\a
_diffrn_radiation_wavelength 0.71073
_diffrn_reflns_av_R_equivalents 0.0323
_diffrn_reflns_av_sigmaI/netI 0.0236
_diffrn_reflns_limit_h_max 12
_diffrn_reflns_limit_h_min -12
_diffrn_reflns_limit_k_max 21
_diffrn_reflns_limit_k_min -21
_diffrn_reflns_limit_l_max 11
_diffrn_reflns_limit_l_min -11
_diffrn_reflns_number 11429
_diffrn_reflns_theta_full 26.00
_diffrn_reflns_theta_max 26.00
_diffrn_reflns_theta_min 2.44
_diffrn_standards_number 0
_exptl_absorpt_coefficient_mu 2.318
_exptl_absorpt_correction_T_max 0.623
_exptl_absorpt_correction_T_min 0.572
_exptl_absorpt_correction_type multi-scan
_exptl_absorpt_process_details '(SADABS; Sheldrick, 2000)'
_exptl_crystal_colour colorless
_exptl_crystal_density_diffrn 1.790
_exptl_crystal_density_method 'not measured'
_exptl_crystal_description Block
_exptl_crystal_F_000 776
_exptl_crystal_size_max 0.40
_exptl_crystal_size_mid 0.20
_exptl_crystal_size_min 0.20
_refine_diff_density_max 0.391
_refine_diff_density_min -0.656
_refine_ls_extinction_method none
_refine_ls_goodness_of_fit_ref 1.065
_refine_ls_hydrogen_treatment constr
_refine_ls_matrix_type full
_refine_ls_number_parameters 183
_refine_ls_number_reflns 2877
_refine_ls_number_restraints 0
_refine_ls_restrained_S_all 1.065
_refine_ls_R_factor_all 0.0213
_refine_ls_R_factor_gt 0.0198
_refine_ls_shift/su_max 0.001
_refine_ls_shift/su_mean 0.000
_refine_ls_structure_factor_coef Fsqd
_refine_ls_weighting_details 'calc w=1/[\s^2^(Fo^2^)+(0.0278P)^2^+0.8832P] where P=(Fo^2^+2Fc^2^)/3'
_refine_ls_weighting_scheme calc
_refine_ls_wR_factor_gt 0.0525
_refine_ls_wR_factor_ref 0.0534
_reflns_number_gt 2706
_reflns_number_total 2877
_reflns_threshold_expression I>2\s(I)
_cod_data_source_file zl2118.cif
_cod_data_source_block I
_cod_original_sg_symbol_H-M 'P 21/c'
_cod_database_code 2218591
_cod_database_fobs_code 2218591

loop_
_symmetry_equiv_pos_as_xyz
'x, y, z'
'-x, y+1/2, -z+1/2'
'-x, -y, -z'
'x, -y-1/2, z-1/2'

loop_
_atom_site_type_symbol
_atom_site_label
_atom_site_fract_x
_atom_site_fract_y
_atom_site_fract_z
_atom_site_U_iso_or_equiv
_atom_site_adp_type
_atom_site_calc_flag
_atom_site_refinement_flags
_atom_site_occupancy
I I -0.043288(13) 0.558358(8) 0.210981(16) 0.02333(7) Uani d . 1
S S 0.36162(5) 0.29269(3) 0.14788(6) 0.02051(11) Uani d . 1
O O1 0.50724(14) 0.38231(8) 0.59241(16) 0.0184(3) Uani d . 1
O O2 0.30733(17) 0.35243(9) 0.01551(18) 0.0280(3) Uani d . 1
C C1 0.3955(2) 0.34115(11) 0.3340(2) 0.0186(4) Uani d . 1
C C2 0.3154(2) 0.40433(12) 0.3616(2) 0.0185(4) Uani d . 1
C C3 0.1901(2) 0.44237(11) 0.2685(3) 0.0199(4) Uani d . 1
H H3 0.1385 0.4291 0.1581 0.024 Uiso calc R 1
C C4 0.1451(2) 0.50027(12) 0.3454(2) 0.0203(4) Uani d . 1
C C5 0.2211(2) 0.52118(12) 0.5084(2) 0.0211(4) Uani d . 1
H H5 0.1866 0.5614 0.5556 0.025 Uiso calc R 1
C C6 0.3460(2) 0.48423(11) 0.6021(2) 0.0195(4) Uani d . 1
C C7 0.3883(2) 0.42659(12) 0.5218(2) 0.0182(4) Uani d . 1
C C8 0.5095(2) 0.32999(11) 0.4756(2) 0.0180(4) Uani d . 1
C C9 0.6257(2) 0.27448(12) 0.5307(2) 0.0184(4) Uani d . 1
C C10 0.7494(2) 0.29442(13) 0.6599(3) 0.0267(5) Uani d . 1
H H10 0.7591 0.3445 0.7082 0.032 Uiso calc R 1
C C11 0.8579(2) 0.24128(14) 0.7177(3) 0.0357(6) Uani d . 1
H H11 0.9417 0.2550 0.8061 0.043 Uiso calc R 1
C C12 0.8452(2) 0.16800(14) 0.6474(3) 0.0333(5) Uani d . 1
H H12 0.9199 0.1317 0.6875 0.040 Uiso calc R 1
C C13 0.7229(2) 0.14820(13) 0.5185(3) 0.0284(5) Uani d . 1
H H13 0.7144 0.0984 0.4693 0.034 Uiso calc R 1
C C14 0.6129(2) 0.20047(12) 0.4608(3) 0.0242(4) Uani d . 1
H H14 0.5287 0.1861 0.3738 0.029 Uiso calc R 1
C C15 0.4267(2) 0.50275(13) 0.7788(3) 0.0265(5) Uani d . 1
H H15A 0.4092 0.4624 0.8460 0.040 Uiso calc R 1
H H15B 0.3967 0.5534 0.8043 0.040 Uiso calc R 1
H H15C 0.5268 0.5046 0.8010 0.040 Uiso calc R 1
C C16 0.2127(2) 0.23678(14) 0.1402(3) 0.0310(5) Uani d . 1
H H16A 0.1375 0.2721 0.1369 0.046 Uiso calc R 1
H H16B 0.2391 0.2037 0.2369 0.046 Uiso calc R 1
H H16C 0.1803 0.2041 0.0428 0.046 Uiso calc R 1

loop_
_atom_site_aniso_label
_atom_site_aniso_U_11
_atom_site_aniso_U_22
_atom_site_aniso_U_33
_atom_site_aniso_U_12
_atom_site_aniso_U_13
_atom_site_aniso_U_23
I 0.01881(9) 0.02267(10) 0.02713(10) 0.00497(5) 0.00739(7) 0.00177(5)
S 0.0221(3) 0.0235(3) 0.0161(2) 0.0048(2) 0.00748(19) -0.00083(18)
O1 0.0190(7) 0.0184(7) 0.0170(6) 0.0028(5) 0.0060(6) -0.0001(5)
O2 0.0330(9) 0.0325(8) 0.0175(7) 0.0065(7) 0.0088(6) 0.0050(6)
C1 0.0197(9) 0.0193(10) 0.0179(9) 0.0009(8) 0.0084(8) -0.0004(7)
C2 0.0194(9) 0.0184(9) 0.0193(9) 0.0006(8) 0.0094(8) 0.0015(7)
C3 0.0199(10) 0.0203(10) 0.0187(10) 0.0017(8) 0.0067(8) 0.0017(7)
C4 0.0170(9) 0.0227(10) 0.0215(10) 0.0023(8) 0.0077(8) 0.0038(8)
C5 0.0248(10) 0.0186(10) 0.0226(10) 0.0023(8) 0.0123(9) -0.0007(8)
C6 0.0233(10) 0.0180(9) 0.0193(10) -0.0003(8) 0.0105(8) 0.0006(7)
C7 0.0185(10) 0.0169(9) 0.0194(10) -0.0004(8) 0.0075(8) 0.0025(7)
C8 0.0205(10) 0.0174(9) 0.0181(9) -0.0016(8) 0.0096(8) -0.0008(7)
C9 0.0177(9) 0.0206(10) 0.0186(9) 0.0003(8) 0.0090(8) 0.0040(7)
C10 0.0219(11) 0.0215(10) 0.0324(12) -0.0011(9) 0.0057(9) -0.0006(9)
C11 0.0186(11) 0.0308(12) 0.0452(14) 0.0026(9) -0.0013(10) 0.0021(10)
C12 0.0233(11) 0.0274(12) 0.0478(14) 0.0080(9) 0.0121(11) 0.0091(10)
C13 0.0324(12) 0.0209(10) 0.0338(12) 0.0036(9) 0.0150(10) 0.0013(9)
C14 0.0251(11) 0.0232(10) 0.0234(10) 0.0010(9) 0.0086(9) -0.0003(8)
C15 0.0320(12) 0.0269(11) 0.0190(10) 0.0020(9) 0.0080(9) -0.0031(8)
C16 0.0315(12) 0.0311(12) 0.0278(11) -0.0070(10) 0.0087(10) -0.0055(9)

loop_
_atom_type_symbol
_atom_type_description
_atom_type_scat_dispersion_real
_atom_type_scat_dispersion_imag
_atom_type_scat_source
C C 0.0033 0.0016 'International Tables Vol C Tables 4.2.6.8 and 6.1.1.4'
H H 0.0000 0.0000 'International Tables Vol C Tables 4.2.6.8 and 6.1.1.4'
O O 0.0106 0.0060 'International Tables Vol C Tables 4.2.6.8 and 6.1.1.4'
S S 0.1246 0.1234 'International Tables Vol C Tables 4.2.6.8 and 6.1.1.4'
I I -0.4742 1.8119 'International Tables Vol C Tables 4.2.6.8 and 6.1.1.4'

loop_
_geom_angle_atom_site_label_1
_geom_angle_atom_site_label_2
_geom_angle_atom_site_label_3
_geom_angle_site_symmetry_3
_geom_angle
C4 I O2 3_565 173.73(6)
O2 S C1 . 107.27(10)
O2 S C16 . 106.30(11)
C1 S C16 . 98.10(10)
C7 O1 C8 . 106.69(15)
C8 C1 C2 . 107.15(17)
C8 C1 S . 126.05(16)
C2 C1 S . 126.59(15)
C7 C2 C3 . 119.48(19)
C7 C2 C1 . 105.27(17)
C3 C2 C1 . 135.23(19)
C4 C3 C2 . 116.85(19)
C4 C3 H3 . 121.6
C2 C3 H3 . 121.6
C3 C4 C5 . 122.24(19)
C3 C4 I . 118.20(15)
C5 C4 I . 119.56(15)
C6 C5 C4 . 121.56(19)
C6 C5 H5 . 119.2
C4 C5 H5 . 119.2
C5 C6 C7 . 114.84(18)
C5 C6 C15 . 122.91(19)
C7 C6 C15 . 122.21(19)
O1 C7 C2 . 110.71(17)
O1 C7 C6 . 124.27(18)
C2 C7 C6 . 125.00(19)
C1 C8 O1 . 110.17(17)
C1 C8 C9 . 134.83(18)
O1 C8 C9 . 114.93(16)
C10 C9 C14 . 119.33(19)
C10 C9 C8 . 119.45(19)
C14 C9 C8 . 121.16(18)
C11 C10 C9 . 120.1(2)
C11 C10 H10 . 120.0
C9 C10 H10 . 120.0
C10 C11 C12 . 120.5(2)
C10 C11 H11 . 119.8
C12 C11 H11 . 119.8
C13 C12 C11 . 119.6(2)
C13 C12 H12 . 120.2
C11 C12 H12 . 120.2
C14 C13 C12 . 120.5(2)
C14 C13 H13 . 119.7
C12 C13 H13 . 119.7
C13 C14 C9 . 120.0(2)
C13 C14 H14 . 120.0
C9 C14 H14 . 120.0
C6 C15 H15A . 109.5
C6 C15 H15B . 109.5
H15A C15 H15B . 109.5
C6 C15 H15C . 109.5
H15A C15 H15C . 109.5
H15B C15 H15C . 109.5
S C16 H16A . 109.5
S C16 H16B . 109.5
H16A C16 H16B . 109.5
S C16 H16C . 109.5
H16A C16 H16C . 109.5
H16B C16 H16C . 109.5

loop_
_geom_bond_atom_site_label_1
_geom_bond_atom_site_label_2
_geom_bond_site_symmetry_2
_geom_bond_distance
I C4 . 2.107(2)
I O2 3_565 3.107(2)
S O2 . 1.501(2)
S C1 . 1.770(2)
S C16 . 1.799(2)
O1 C7 . 1.377(2)
O1 C8 . 1.385(2)
C1 C8 . 1.370(3)
C1 C2 . 1.446(3)
C2 C7 . 1.389(3)
C2 C3 . 1.404(3)
C3 C4 . 1.389(3)
C3 H3 . 0.9500
C4 C5 . 1.409(3)
C5 C6 . 1.394(3)
C5 H5 . 0.9500
C6 C7 . 1.391(3)
C6 C15 . 1.507(3)
C8 C9 . 1.465(3)
C9 C10 . 1.396(3)
C9 C14 . 1.400(3)
C10 C11 . 1.385(3)
C10 H10 . 0.9500
C11 C12 . 1.390(4)
C11 H11 . 0.9500
C12 C13 . 1.386(3)
C12 H12 . 0.9500
C13 C14 . 1.385(3)
C13 H13 . 0.9500
C14 H14 . 0.9500
C15 H15A . 0.9800
C15 H15B . 0.9800
C15 H15C . 0.9800
C16 H16A . 0.9800
C16 H16B . 0.9800
C16 H16C . 0.9800

loop_
_geom_hbond_atom_site_label_D
_geom_hbond_atom_site_label_H
_geom_hbond_atom_site_label_A
_geom_hbond_site_symmetry_A
_geom_hbond_distance_DH
_geom_hbond_distance_HA
_geom_hbond_distance_DA
_geom_hbond_angle_DHA
C3 H3 I 3_565 0.95 3.06 3.954(3) 156.8

loop_
_geom_torsion_atom_site_label_1
_geom_torsion_atom_site_label_2
_geom_torsion_atom_site_label_3
_geom_torsion_atom_site_label_4
_geom_torsion
O2 S C1 C8 -138.12(18)
C16 S C1 C8 111.9(2)
O2 S C1 C2 36.1(2)
C16 S C1 C2 -73.9(2)
C8 C1 C2 C7 -0.4(2)
S C1 C2 C7 -175.49(15)
C8 C1 C2 C3 -179.1(2)
S C1 C2 C3 5.9(3)
C7 C2 C3 C4 -1.1(3)
C1 C2 C3 C4 177.4(2)
C2 C3 C4 C5 0.8(3)
C2 C3 C4 I -179.53(14)
C3 C4 C5 C6 -0.5(3)
I C4 C5 C6 179.82(15)
C4 C5 C6 C7 0.5(3)
C4 C5 C6 C15 -177.3(2)
C8 O1 C7 C2 -0.7(2)
C8 O1 C7 C6 177.71(19)
C3 C2 C7 O1 179.63(17)
C1 C2 C7 O1 0.7(2)
C3 C2 C7 C6 1.2(3)
C1 C2 C7 C6 -177.73(19)
C5 C6 C7 O1 -179.08(18)
C15 C6 C7 O1 -1.3(3)
C5 C6 C7 C2 -0.8(3)
C15 C6 C7 C2 176.9(2)
C2 C1 C8 O1 0.0(2)
S C1 C8 O1 175.08(14)
C2 C1 C8 C9 176.7(2)
S C1 C8 C9 -8.2(3)
C7 O1 C8 C1 0.5(2)
C7 O1 C8 C9 -176.98(16)
C1 C8 C9 C10 157.6(2)
O1 C8 C9 C10 -25.8(3)
C1 C8 C9 C14 -25.2(3)
O1 C8 C9 C14 151.38(18)
C14 C9 C10 C11 0.0(3)
C8 C9 C10 C11 177.3(2)
C9 C10 C11 C12 0.4(4)
C10 C11 C12 C13 0.0(4)
C11 C12 C13 C14 -0.8(4)
C12 C13 C14 C9 1.2(3)
C10 C9 C14 C13 -0.8(3)
C8 C9 C14 C13 -178.01(19)
